data_9015770
loop_
_publ_author_name
'Diego Gatta, G.'
'Danisi, R. M.'
'Adamo, I.'
'Meven, M.'
'Diella, V.'

_publ_section_title
;
 A single-crystal neutron and X-ray diffraction study of elbaite
 Note: neutron data
;
_journal_name_full 'Physics and Chemistry of Minerals'
_journal_page_first 577
_journal_page_last 588
_journal_paper_doi 10.1007/s00269-012-0513-0
_journal_volume 39
_journal_year 2012
_chemical_compound_source 'pegmatite dikes near Sao Jose da Safira, Minas Gerais, Brazil'
_chemical_formula_sum 'Al7.23 B3 Ca0.06 F0.54 Fe0.42 H3.46 Li1.02 Mg0.06 Mn0.18 Na0.73 O30.46 Si6'
_chemical_name_mineral Elbaite
_space_group_IT_number 160
_symmetry_space_group_name_Hall 'R 3 -2"'
_symmetry_space_group_name_H-M 'R 3 m :H'
_cell_angle_alpha 90
_cell_angle_beta 90
_cell_angle_gamma 120
_cell_formula_units_Z 3
_cell_length_a 15.8560
_cell_length_b 15.8560
_cell_length_c 7.1079
_cell_volume 1547.602
_database_code_amcsd 0019364
_exptl_crystal_density_diffrn 3.084
_cod_original_sg_symbol_H-M 'R 3 m'
_cod_original_formula_sum 'Na.73 Ca.06 Al7.23 Li1.02 Fe.42 Mn.18 Mg.06 B3 Si6 H3.46 F.54 O30.46'
_cod_database_code 9015770

loop_
_space_group_symop_operation_xyz
x,y,z
2/3+x,1/3+y,1/3+z
1/3+x,2/3+y,2/3+z
x,x-y,z
2/3+x,1/3+x-y,1/3+z
1/3+x,2/3+x-y,2/3+z
-y,-x,z
2/3-y,1/3-x,1/3+z
1/3-y,2/3-x,2/3+z
-x+y,y,z
2/3-x+y,1/3+y,1/3+z
1/3-x+y,2/3+y,2/3+z
-y,x-y,z
2/3-y,1/3+x-y,1/3+z
1/3-y,2/3+x-y,2/3+z
-x+y,-x,z
2/3-x+y,1/3-x,1/3+z
1/3-x+y,2/3-x,2/3+z

loop_
_atom_site_aniso_label
_atom_site_aniso_U_11
_atom_site_aniso_U_22
_atom_site_aniso_U_33
_atom_site_aniso_U_12
_atom_site_aniso_U_13
_atom_site_aniso_U_23
H 0.04100 0.02600 0.01200 0.02050 0.00200 0.00100
F1 0.07400 0.07400 0.01100 0.03520 0.00000 0.00000
O-H1 0.07400 0.07400 0.01100 0.03520 0.00000 0.00000
O2 0.02000 0.00500 0.01200 0.00250 0.00050 0.00100

loop_
_atom_site_label
_atom_site_fract_x
_atom_site_fract_y
_atom_site_fract_z
_atom_site_occupancy
_atom_site_U_iso_or_equiv
_atom_site_type_symbol
_atom_site_attached_hydrogens
NaX 0.00000 0.00000 0.23560 0.73000 0.01800 Na 0
CaX 0.00000 0.00000 0.23560 0.06000 0.01800 Ca 0
AlY 0.12450 0.06225 0.63100 0.41000 0.00400 Al 0
LiY 0.12450 0.06225 0.63100 0.34000 0.00400 Li 0
FeY 0.12450 0.06225 0.63100 0.14000 0.00400 Fe 0
MnY 0.12450 0.06225 0.63100 0.06000 0.00400 Mn 0
MgY 0.12450 0.06225 0.63100 0.02000 0.00400 Mg 0
AlZ 0.29730 0.26010 0.61170 1.00000 0.00430 Al 0
B 0.10929 0.21858 0.45410 1.00000 0.00420 B 0
SiT 0.19180 0.19000 0.00040 1.00000 0.00210 Si 0
H 0.26240 0.13120 0.37340 1.00000 0.02400 H 0
F1 0.00000 0.00000 0.78290 0.54000 0.05300 F 0
O-H1 0.00000 0.00000 0.78290 0.46000 0.05300 O 1
O2 0.06060 0.12120 0.48430 1.00000 0.01400 O 0
O3 0.26900 0.13450 0.50840 1.00000 0.00820 O 0
O4 0.09298 0.18596 0.07260 1.00000 0.00710 O 0
O5 0.18660 0.09330 0.09460 1.00000 0.00690 O 0
O6 0.19640 0.18610 0.77560 1.00000 0.00440 O 0
O7 0.28620 0.28580 0.07990 1.00000 0.00410 O 0
O8 0.21000 0.27100 0.44140 1.00000 0.00510 O 0

loop_
_cod_changelog_entry_id
_cod_changelog_entry_author
_cod_changelog_entry_date
_cod_changelog_entry_text
1
;cod-tools version 3.8.0
Id: cif_guess_AMCSD_atom_types 9574 2023-05-10 09:00:05Z saulius
;
2023-05-10T18:56:21+03:00
;Derived atom types and hydrogen counts
from atom names that follow the AMCSD naming convention
(Wat == water, O-H == hydroxyl).
;

loop_
_cod_related_entry_id
_cod_related_entry_database
_cod_related_entry_code
1 AMCSD 0019364
